data_4020854
loop_
_publ_author_name
'Jean-Hugues Fournier'
'Thierry Maris'
'James D. Wuest'

_publ_section_title
;
 Molecular Tectonics. Porous Hydrogen-Bonded Networks
 Built from Derivatives of 9,9'-Spirobifluorene
;
_journal_name_full 'Journal of Organic Chemistry'
_journal_page_first 1762
_journal_page_last 1775
_journal_paper_doi 10.1021/jo0348118
_journal_volume 69
_journal_year 2004
_chemical_formula_sum 'C33 H32 O8'
_chemical_formula_weight 556.59
_space_group_IT_number 2
_symmetry_cell_setting triclinic
_symmetry_space_group_name_Hall '-P 1'
_symmetry_space_group_name_H-M 'P -1'
_cell_angle_alpha 85.896(2)
_cell_angle_beta 77.828(3)
_cell_angle_gamma 73.671(2)
_cell_formula_units_Z 2
_cell_length_a 7.5560(3)
_cell_length_b 11.3326(4)
_cell_length_c 17.5119(7)
_cell_measurement_temperature 223(2)
_cell_volume 1406.57(9)
_diffrn_ambient_temperature 223(2)
_exptl_crystal_density_diffrn 1.314
_exptl_crystal_density_meas ?
_cod_depositor_comments
;
The following automatic conversions were performed:
'_symmetry_cell_setting' value 'Triclinic' changed to 'triclinic'
according to '/home/saulius/struct/CIF-dictionaries/cif_core.dic'
dictionary named 'cif_core.dic' version 2.4.1 from
2010-06-29.

'_geom_bond_publ_flag' value 'Y' changed to 'y' according to
'/home/saulius/struct/CIF-dictionaries/cif_core.dic' dictionary named
'cif_core.dic' version 2.4.1 from 2010-06-29 (44 times).

Automatic conversion script
Id: cif_fix_enum 1527 2010-12-29 10:47:43Z saulius 

The following automatic conversions were performed:

'_exptl_crystal_density_meas' value 'none' was changed to '?' - the
value is perceived as not measured.

Automatic conversion script
Id: cif_fix_values 3008 2015-01-20 13:52:24Z robertas 
;
_cod_database_code 4020854

loop_
_symmetry_equiv_pos_as_xyz
'x, y, z'
'-x, -y, -z'

loop_
_atom_site_label
_atom_site_type_symbol
_atom_site_fract_x
_atom_site_fract_y
_atom_site_fract_z
_atom_site_U_iso_or_equiv
_atom_site_adp_type
_atom_site_occupancy
_atom_site_symmetry_multiplicity
_atom_site_calc_flag
_atom_site_refinement_flags
_atom_site_disorder_assembly
_atom_site_disorder_group
C1 C 0.5502(3) 0.4151(2) 0.24420(12) 0.0361(5) Uani 1 1 d . . .
O1 O 0.4564(2) -0.02058(15) 0.40404(9) 0.0466(4) Uani 1 1 d . . .
H1 H 0.3855 -0.0080 0.4476 0.050 Uiso 1 1 calc . . .
C2 C 0.6898(3) 0.3464(2) 0.17487(12) 0.0361(5) Uani 1 1 d . . .
O2 O 1.0350(3) 0.11449(17) 0.00044(11) 0.0716(6) Uani 1 1 d . . .
H2 H 1.0359 0.0421 0.0121 0.107 Uiso 1 1 calc . . .
C3 C 0.7168(3) 0.2198(2) 0.18414(12) 0.0348(5) Uani 1 1 d . . .
O3 O 0.7733(3) 0.77048(16) 0.38288(10) 0.0534(5) Uani 1 1 d . . .
H3 H 0.6821 0.8316 0.3945 0.050 Uiso 1 1 calc . . .
C4 C 0.6035(3) 0.1959(2) 0.25997(12) 0.0339(5) Uani 1 1 d . . .
O4 O -0.0581(2) 0.79908(17) 0.17297(11) 0.0603(5) Uani 1 1 d . . .
H4 H -0.1285 0.7747 0.1511 0.050 Uiso 1 1 calc . . .
C5 C 0.5055(3) 0.3083(2) 0.29527(12) 0.0354(5) Uani 1 1 d . . .
C6 C 0.3877(3) 0.3107(2) 0.36790(13) 0.0412(6) Uani 1 1 d . . .
H6 H 0.3209 0.3862 0.3920 0.049 Uiso 1 1 calc . . .
C7 C 0.3690(3) 0.2015(2) 0.40478(13) 0.0418(6) Uani 1 1 d . . .
H7 H 0.2886 0.2028 0.4538 0.050 Uiso 1 1 calc . . .
C8 C 0.4694(3) 0.0894(2) 0.36917(12) 0.0368(5) Uani 1 1 d . . .
C9 C 0.5857(3) 0.0855(2) 0.29669(12) 0.0372(5) Uani 1 1 d . . .
H9 H 0.6516 0.0099 0.2726 0.045 Uiso 1 1 calc . . .
C10 C 0.8342(3) 0.1397(2) 0.12682(13) 0.0410(6) Uani 1 1 d . . .
H10 H 0.8530 0.0543 0.1329 0.049 Uiso 1 1 calc . . .
C11 C 0.9232(4) 0.1897(2) 0.06001(14) 0.0466(6) Uani 1 1 d . . .
C12 C 0.9018(3) 0.3150(2) 0.05183(13) 0.0467(6) Uani 1 1 d . . .
H12 H 0.9677 0.3464 0.0071 0.056 Uiso 1 1 calc . . .
C13 C 0.7836(3) 0.3942(2) 0.10928(13) 0.0407(5) Uani 1 1 d . . .
H13 H 0.7676 0.4794 0.1036 0.049 Uiso 1 1 calc . . .
C14 C 0.6284(3) 0.5003(2) 0.28330(12) 0.0360(5) Uani 1 1 d . . .
C15 C 0.7842(3) 0.4716(2) 0.31718(13) 0.0416(6) Uani 1 1 d . . .
H15 H 0.8584 0.3898 0.3184 0.050 Uiso 1 1 calc . . .
C16 C 0.8305(3) 0.5641(2) 0.34941(13) 0.0437(6) Uani 1 1 d . . .
H16 H 0.9376 0.5450 0.3721 0.052 Uiso 1 1 calc . . .
C17 C 0.7199(3) 0.6856(2) 0.34851(12) 0.0412(6) Uani 1 1 d . . .
C18 C 0.5651(3) 0.7154(2) 0.31290(12) 0.0392(6) Uani 1 1 d . . .
H18 H 0.4925 0.7974 0.3107 0.047 Uiso 1 1 calc . . .
C19 C 0.5189(3) 0.6222(2) 0.28059(11) 0.0346(5) Uani 1 1 d . . .
C20 C 0.3626(3) 0.6264(2) 0.24183(12) 0.0357(5) Uani 1 1 d . . .
C21 C 0.2169(3) 0.7237(2) 0.22540(13) 0.0417(6) Uani 1 1 d . . .
H21 H 0.2075 0.8043 0.2390 0.050 Uiso 1 1 calc . . .
C22 C 0.0850(3) 0.7005(2) 0.18854(13) 0.0442(6) Uani 1 1 d . . .
C23 C 0.0980(3) 0.5821(2) 0.16832(13) 0.0451(6) Uani 1 1 d . . .
H23 H 0.0076 0.5678 0.1433 0.054 Uiso 1 1 calc . . .
C24 C 0.2444(3) 0.4843(2) 0.18486(13) 0.0426(6) Uani 1 1 d . . .
H24 H 0.2527 0.4038 0.1714 0.051 Uiso 1 1 calc . . .
C25 C 0.3765(3) 0.5059(2) 0.22095(12) 0.0363(5) Uani 1 1 d . . .
C30 C 0.7964(8) 0.3549(4) 0.5242(2) 0.1200(18) Uani 1 1 d . . .
H30A H 0.7213 0.3877 0.5740 0.180 Uiso 1 1 calc R . .
H30B H 0.7634 0.4133 0.4828 0.180 Uiso 1 1 calc R . .
H30C H 0.9288 0.3405 0.5249 0.180 Uiso 1 1 calc R . .
C31 C 0.7604(5) 0.2411(3) 0.51057(18) 0.0784(10) Uani 1 1 d . . .
H31A H 0.6265 0.2548 0.5104 0.094 Uiso 1 1 calc R . .
H31B H 0.7931 0.1817 0.5523 0.094 Uiso 1 1 calc R . .
O32 O 0.8728(3) 0.19361(18) 0.43574(11) 0.0641(6) Uani 1 1 d . . .
C33 C 0.8893(4) 0.0786(2) 0.42110(14) 0.0494(6) Uani 1 1 d . . .
C34 C 1.0139(4) 0.0379(3) 0.34537(16) 0.0628(8) Uani 1 1 d . . .
H34A H 1.0589 0.1057 0.3198 0.094 Uiso 1 1 calc R . .
H34B H 0.9445 0.0107 0.3126 0.094 Uiso 1 1 calc R . .
H34C H 1.1201 -0.0296 0.3539 0.094 Uiso 1 1 calc R . .
O35 O 0.8123(3) 0.01181(18) 0.46528(10) 0.0590(5) Uani 1 1 d . . .
C40 C 0.3351(5) 1.0642(3) 0.1352(2) 0.0809(10) Uani 1 1 d . . .
H40A H 0.3614 1.1212 0.1672 0.121 Uiso 1 1 calc R . .
H40B H 0.2235 1.0409 0.1619 0.121 Uiso 1 1 calc R . .
H40C H 0.3144 1.1033 0.0855 0.121 Uiso 1 1 calc R . .
C41 C 0.4964(4) 0.9537(3) 0.12160(18) 0.0679(8) Uani 1 1 d . . .
H41A H 0.6101 0.9766 0.0951 0.081 Uiso 1 1 calc R . .
H41B H 0.5185 0.9137 0.1715 0.081 Uiso 1 1 calc R . .
O42 O 0.4540(3) 0.87093(19) 0.07376(11) 0.0617(5) Uani 1 1 d . . .
C43 C 0.5685(4) 0.7577(3) 0.06568(15) 0.0524(7) Uani 1 1 d . . .
C44 C 0.5087(5) 0.6799(3) 0.01683(18) 0.0742(9) Uani 1 1 d . . .
H44A H 0.3973 0.7282 -0.0015 0.111 Uiso 1 1 calc R . .
H44B H 0.4806 0.6105 0.0477 0.111 Uiso 1 1 calc R . .
H44C H 0.6093 0.6503 -0.0276 0.111 Uiso 1 1 calc R . .
O46 O 0.7029(3) 0.72217(19) 0.09668(11) 0.0625(5) Uani 1 1 d . . .

loop_
_atom_site_aniso_label
_atom_site_aniso_U_11
_atom_site_aniso_U_22
_atom_site_aniso_U_33
_atom_site_aniso_U_23
_atom_site_aniso_U_13
_atom_site_aniso_U_12
C1 0.0431(13) 0.0299(12) 0.0369(11) -0.0056(9) -0.0036(9) -0.0147(9)
O1 0.0551(10) 0.0363(10) 0.0493(9) -0.0002(7) -0.0014(8) -0.0209(7)
C2 0.0371(12) 0.0353(13) 0.0393(11) -0.0058(9) -0.0053(9) -0.0160(9)
O2 0.0918(15) 0.0458(12) 0.0583(11) -0.0150(9) 0.0306(10) -0.0188(10)
C3 0.0367(12) 0.0335(13) 0.0394(11) -0.0043(9) -0.0072(9) -0.0171(9)
O3 0.0588(11) 0.0473(11) 0.0628(11) -0.0151(8) -0.0168(8) -0.0216(8)
C4 0.0330(11) 0.0344(12) 0.0381(11) -0.0051(9) -0.0059(9) -0.0152(9)
O4 0.0480(11) 0.0524(12) 0.0838(13) 0.0104(9) -0.0224(9) -0.0149(9)
C5 0.0402(12) 0.0315(12) 0.0379(11) -0.0047(9) -0.0053(9) -0.0159(9)
C6 0.0449(13) 0.0342(13) 0.0438(12) -0.0095(10) -0.0024(10) -0.0123(10)
C7 0.0436(13) 0.0428(14) 0.0407(12) -0.0033(10) -0.0002(10) -0.0200(10)
C8 0.0387(12) 0.0356(13) 0.0428(12) 0.0004(9) -0.0080(9) -0.0210(9)
C9 0.0402(12) 0.0303(12) 0.0439(12) -0.0057(9) -0.0065(10) -0.0143(9)
C10 0.0437(13) 0.0346(13) 0.0461(13) -0.0080(10) -0.0001(10) -0.0176(10)
C11 0.0496(14) 0.0453(15) 0.0443(12) -0.0128(10) 0.0064(10) -0.0207(11)
C12 0.0509(14) 0.0482(16) 0.0437(13) -0.0039(10) 0.0022(11) -0.0255(11)
C13 0.0485(13) 0.0350(13) 0.0441(12) -0.0030(10) -0.0066(10) -0.0213(10)
C14 0.0408(12) 0.0340(13) 0.0355(11) -0.0049(9) -0.0013(9) -0.0173(10)
C15 0.0479(14) 0.0326(13) 0.0448(12) -0.0050(9) -0.0066(10) -0.0124(10)
C16 0.0437(13) 0.0464(15) 0.0472(13) -0.0045(10) -0.0114(10) -0.0193(11)
C17 0.0514(14) 0.0418(14) 0.0366(11) -0.0059(10) -0.0037(10) -0.0250(11)
C18 0.0463(13) 0.0338(13) 0.0402(11) -0.0050(9) -0.0039(10) -0.0174(10)
C19 0.0402(12) 0.0339(12) 0.0318(10) -0.0032(8) 0.0001(9) -0.0178(9)
C20 0.0383(12) 0.0341(13) 0.0345(10) -0.0024(9) 0.0014(9) -0.0157(10)
C21 0.0421(13) 0.0358(13) 0.0471(13) -0.0047(10) -0.0002(10) -0.0156(10)
C22 0.0381(12) 0.0481(16) 0.0460(12) 0.0034(10) -0.0030(10) -0.0163(11)
C23 0.0397(13) 0.0558(16) 0.0450(13) -0.0005(11) -0.0065(10) -0.0231(11)
C24 0.0460(13) 0.0426(14) 0.0436(12) -0.0057(10) -0.0043(10) -0.0213(11)
C25 0.0397(12) 0.0372(13) 0.0345(10) -0.0039(9) -0.0011(9) -0.0186(10)
C30 0.197(5) 0.107(3) 0.068(2) -0.028(2) 0.030(3) -0.094(3)
C31 0.099(2) 0.069(2) 0.0652(18) -0.0190(16) 0.0177(17) -0.0391(18)
O32 0.0758(13) 0.0562(13) 0.0577(11) -0.0077(9) 0.0095(9) -0.0291(10)
C33 0.0474(14) 0.0536(17) 0.0512(14) -0.0040(12) -0.0113(11) -0.0184(12)
C34 0.0465(15) 0.083(2) 0.0569(16) -0.0158(14) -0.0013(12) -0.0182(14)
O35 0.0632(11) 0.0553(12) 0.0591(11) -0.0021(9) -0.0001(9) -0.0259(9)
C40 0.075(2) 0.084(3) 0.083(2) -0.0127(18) -0.0167(17) -0.0186(18)
C41 0.0566(17) 0.077(2) 0.0763(19) -0.0162(16) -0.0177(14) -0.0210(15)
O42 0.0594(12) 0.0702(14) 0.0647(11) -0.0025(9) -0.0189(9) -0.0272(10)
C43 0.0528(16) 0.0643(19) 0.0474(13) 0.0028(12) -0.0086(12) -0.0296(14)
C44 0.094(2) 0.075(2) 0.0727(19) 0.0024(16) -0.0362(18) -0.0404(19)
O46 0.0565(12) 0.0727(14) 0.0678(12) -0.0038(10) -0.0180(10) -0.0280(10)

loop_
_geom_bond_atom_site_label_1
_geom_bond_atom_site_label_2
_geom_bond_distance
_geom_bond_site_symmetry_2
_geom_bond_publ_flag
C1 C5 1.525(3) . y
C1 C2 1.525(3) . y
C1 C14 1.529(3) . y
C1 C25 1.534(3) . y
O1 C8 1.368(3) . y
C2 C13 1.378(3) . y
C2 C3 1.394(3) . y
O2 C11 1.371(3) . y
C3 C10 1.386(3) . y
C3 C4 1.473(3) . y
O3 C17 1.362(3) . y
C4 C9 1.393(3) . y
C4 C5 1.394(3) . y
O4 C22 1.376(3) . y
C5 C6 1.387(3) . y
C6 C7 1.383(3) . y
C7 C8 1.396(3) . y
C8 C9 1.379(3) . y
C10 C11 1.389(3) . y
C11 C12 1.383(4) . y
C12 C13 1.384(3) . y
C14 C15 1.377(3) . y
C14 C19 1.399(3) . y
C15 C16 1.384(3) . y
C16 C17 1.396(3) . y
C17 C18 1.388(3) . y
C18 C19 1.391(3) . y
C19 C20 1.469(3) . y
C20 C21 1.385(3) . y
C20 C25 1.408(3) . y
C21 C22 1.386(3) . y
C22 C23 1.384(4) . y
C23 C24 1.391(4) . y
C24 C25 1.372(3) . y
C30 C31 1.436(5) . y
C31 O32 1.450(3) . y
O32 C33 1.312(3) . y
C33 O35 1.219(3) . y
C33 C34 1.475(3) . y
C40 C41 1.474(4) . y
C41 O42 1.442(3) . y
O42 C43 1.328(4) . y
C43 O46 1.208(3) . y
C43 C44 1.486(4) . y

loop_
_cod_related_entry_id
_cod_related_entry_database
_cod_related_entry_code
1 ChemSpider 21155381
